data_4503213
loop_
_publ_author_name
'Qi, Yan'
'Luo, Feng'
'Che, Yunxia'
'Zheng, Jimin'

_publ_section_title
;
 Hydrothermal Synthesis of Metal&#x2212;Organic Frameworks Based on
 Aromatic Polycarboxylate and Flexible Bis(imidazole) Ligands
;
_journal_issue 2
_journal_name_full 'Crystal Growth &amp; Design'
_journal_page_first 606
_journal_paper_doi 10.1021/cg700758c
_journal_volume 8
_journal_year 2008
_chemical_formula_sum 'C60 H58 Co3 N12 O17'
_chemical_formula_weight 1395.97
_chemical_name_systematic
; 
 ? 
;
_space_group_IT_number 14
_symmetry_cell_setting monoclinic
_symmetry_space_group_name_Hall '-P 2ybc'
_symmetry_space_group_name_H-M 'P 1 21/c 1'
_atom_sites_solution_hydrogens geom
_atom_sites_solution_primary direct
_atom_sites_solution_secondary difmap
_audit_creation_method SHELXL-97
_cell_angle_alpha 90.00
_cell_angle_beta 99.79(3)
_cell_angle_gamma 90.00
_cell_formula_units_Z 2
_cell_length_a 14.178(3)
_cell_length_b 10.118(2)
_cell_length_c 20.936(4)
_cell_measurement_reflns_used 17493
_cell_measurement_temperature 293(2)
_cell_measurement_theta_max 27.50
_cell_measurement_theta_min 3.01
_cell_volume 2959.6(11)
_computing_cell_refinement 'RAXIS-RAPID Auto'
_computing_data_collection 'RAXIS-RAPID Auto'
_computing_data_reduction 'RAXIS-RAPID Auto'
_computing_molecular_graphics 'Bruker SHELXTL'
_computing_publication_material 'Bruker SHELXTL'
_computing_structure_refinement 'SHELXL-97 (Sheldrick, 1997)'
_computing_structure_solution 'SHELXS-97 (Sheldrick, 1990)'
_diffrn_ambient_temperature 293(2)
_diffrn_measured_fraction_theta_full 0.995
_diffrn_measured_fraction_theta_max 0.995
_diffrn_measurement_device_type 'rigaku r-axis rapid IP area detector'
_diffrn_measurement_method oscillation
_diffrn_radiation_monochromator graphite
_diffrn_radiation_source 'rotating anode'
_diffrn_radiation_type MoK\a
_diffrn_radiation_wavelength 0.71073
_diffrn_reflns_av_R_equivalents 0.0835
_diffrn_reflns_av_sigmaI/netI 0.0719
_diffrn_reflns_limit_h_max 18
_diffrn_reflns_limit_h_min -17
_diffrn_reflns_limit_k_max 13
_diffrn_reflns_limit_k_min -13
_diffrn_reflns_limit_l_max 27
_diffrn_reflns_limit_l_min -27
_diffrn_reflns_number 27564
_diffrn_reflns_theta_full 27.48
_diffrn_reflns_theta_max 27.48
_diffrn_reflns_theta_min 3.02
_exptl_absorpt_coefficient_mu 0.915
_exptl_absorpt_correction_T_max 0.9263
_exptl_absorpt_correction_T_min 0.8622
_exptl_absorpt_correction_type multi-scan
_exptl_crystal_colour Purple
_exptl_crystal_density_diffrn 1.566
_exptl_crystal_density_method 'not measured'
_exptl_crystal_description Block
_exptl_crystal_F_000 1438
_exptl_crystal_size_max 0.17
_exptl_crystal_size_mid 0.10
_exptl_crystal_size_min 0.09
_refine_diff_density_max 0.536
_refine_diff_density_min -0.647
_refine_diff_density_rms 0.078
_refine_ls_extinction_coef 0.0009(3)
_refine_ls_extinction_expression Fc^*^=kFc[1+0.001xFc^2^\l^3^/sin(2\q)]^-1/4^
_refine_ls_extinction_method SHELXL
_refine_ls_goodness_of_fit_ref 1.026
_refine_ls_hydrogen_treatment refU
_refine_ls_matrix_type full
_refine_ls_number_parameters 440
_refine_ls_number_reflns 6748
_refine_ls_number_restraints 3
_refine_ls_restrained_S_all 1.026
_refine_ls_R_factor_all 0.1015
_refine_ls_R_factor_gt 0.0533
_refine_ls_shift/su_max 0.001
_refine_ls_shift/su_mean 0.000
_refine_ls_structure_factor_coef Fsqd
_refine_ls_weighting_details 'calc w=1/[\s^2^(Fo^2^)+(0.0537P)^2^+1.3343P] where P=(Fo^2^+2Fc^2^)/3'
_refine_ls_weighting_scheme calc
_refine_ls_wR_factor_gt 0.1139
_refine_ls_wR_factor_ref 0.1320
_reflns_number_gt 4234
_reflns_number_total 6748
_reflns_threshold_expression >2sigma(I)
_cod_data_source_file cg700758c-file007.cif
_cod_data_source_block shelxl
_cod_depositor_comments
;
The following automatic conversions were performed:

'_symmetry_cell_setting' value 'Monoclinic' changed to 'monoclinic'
according to /home/saulius/struct/CIF-dictionaries/cif_core.dic
dictionary named 'cif_core.dic' version 2.4.1 from
2010-06-29.

'_exptl_absorpt_correction_type' value 'Multi-scan'
changed to 'multi-scan' according to
/home/saulius/struct/CIF-dictionaries/cif_core.dic dictionary named
'cif_core.dic' version 2.4.1 from
2010-06-29.

'_refine_ls_hydrogen_treatment' value 'refu' changed to
'refU' according to
/home/saulius/struct/CIF-dictionaries/cif_core.dic dictionary named
'cif_core.dic' version 2.4.1 from 2010-06-29.

Automatic conversion script
Id: cif_fix_values 1715 2011-07-08 13:25:40Z adriana 
;
_cod_original_cell_volume 2959.6(10)
_cod_original_sg_symbol_H-M P2(1)/c
_cod_database_code 4503213

loop_
_symmetry_equiv_pos_as_xyz
'x, y, z'
'-x, y+1/2, -z+1/2'
'-x, -y, -z'
'x, -y-1/2, z-1/2'

loop_
_atom_site_label
_atom_site_type_symbol
_atom_site_fract_x
_atom_site_fract_y
_atom_site_fract_z
_atom_site_U_iso_or_equiv
_atom_site_adp_type
_atom_site_occupancy
_atom_site_symmetry_multiplicity
_atom_site_calc_flag
_atom_site_refinement_flags
C1 C 0.6671(2) 1.0618(3) 0.13889(14) 0.0246(7) Uani 1 1 d .
C2 C 0.7386(2) 1.0642(3) 0.10127(14) 0.0263(7) Uani 1 1 d .
H2 H 0.7617 0.9849 0.0876 0.032 Uiso 1 1 calc R
C3 C 0.7765(2) 1.1827(3) 0.08361(14) 0.0302(7) Uani 1 1 d .
C4 C 0.7426(3) 1.3001(3) 0.10516(15) 0.0346(8) Uani 1 1 d .
H4 H 0.7674 1.3800 0.0937 0.041 Uiso 1 1 calc R
C5 C 0.6720(3) 1.2999(3) 0.14367(16) 0.0328(8) Uani 1 1 d .
C6 C 0.6328(2) 1.1806(3) 0.15924(15) 0.0284(7) Uani 1 1 d .
H6 H 0.5834 1.1803 0.1834 0.034 Uiso 1 1 calc R
C7 C 0.6298(2) 0.9332(3) 0.16058(15) 0.0260(7) Uani 1 1 d .
C8 C 0.6414(3) 1.4267(3) 0.17180(18) 0.0411(9) Uani 1 1 d .
C9 C 0.8541(3) 1.1827(4) 0.04343(16) 0.0397(9) Uani 1 1 d .
C10 C 0.6263(3) 0.6080(3) 0.32987(16) 0.0345(8) Uani 1 1 d .
H10 H 0.6010 0.5243 0.3197 0.041 Uiso 1 1 calc R
C11 C 0.6746(4) 0.8051(3) 0.32190(18) 0.0540(12) Uani 1 1 d .
H11 H 0.6886 0.8858 0.3045 0.065 Uiso 1 1 calc R
C12 C 0.6920(3) 0.7748(3) 0.38540(19) 0.0521(12) Uani 1 1 d .
H12 H 0.7203 0.8288 0.4192 0.063 Uiso 1 1 calc R
C13 C 0.6721(3) 0.5685(4) 0.44979(18) 0.0459(10) Uani 1 1 d .
H13A H 0.7136 0.6163 0.4837 0.055 Uiso 1 1 calc R
H13B H 0.7044 0.4871 0.4420 0.055 Uiso 1 1 calc R
C14 C 0.5815(2) 0.5343(3) 0.47393(15) 0.0313(7) Uani 1 1 d .
C15 C 0.5271(3) 0.6305(3) 0.49819(16) 0.0367(8) Uani 1 1 d .
H15 H 0.5447 0.7189 0.4971 0.044 Uiso 1 1 calc R
C16 C 0.5528(3) 0.4044(3) 0.47611(16) 0.0368(8) Uani 1 1 d .
H16 H 0.5881 0.3388 0.4599 0.044 Uiso 1 1 calc R
C17 C 0.3931(3) 0.7216(3) 0.16169(17) 0.0348(8) Uani 1 1 d .
H17 H 0.3957 0.7794 0.1965 0.042 Uiso 1 1 calc R
C18 C 0.4324(3) 0.5848(3) 0.09235(17) 0.0376(9) Uani 1 1 d .
H18 H 0.4686 0.5296 0.0705 0.045 Uiso 1 1 calc R
C19 C 0.3371(3) 0.6032(3) 0.07628(17) 0.0390(9) Uani 1 1 d .
H19 H 0.2962 0.5647 0.0418 0.047 Uiso 1 1 calc R
C20 C 0.2158(3) 0.7358(4) 0.12533(19) 0.0431(9) Uani 1 1 d .
H20A H 0.1831 0.7597 0.0824 0.052 Uiso 1 1 calc R
H20B H 0.2202 0.8145 0.1521 0.052 Uiso 1 1 calc R
C21 C 0.1577(3) 0.6330(3) 0.15342(17) 0.0371(8) Uani 1 1 d .
C22 C 0.0897(3) 0.5578(4) 0.11532(18) 0.0510(11) Uani 1 1 d .
H22 H 0.0808 0.5668 0.0705 0.061 Uiso 1 1 calc R
C23 C 0.0340(3) 0.4681(4) 0.14291(18) 0.0505(11) Uani 1 1 d .
H23 H -0.0117 0.4177 0.1164 0.061 Uiso 1 1 calc R
C24 C 0.0460(3) 0.4534(3) 0.20912(16) 0.0349(8) Uani 1 1 d .
C25 C 0.1156(3) 0.5276(4) 0.24718(18) 0.0451(10) Uani 1 1 d .
H25 H 0.1260 0.5173 0.2920 0.054 Uiso 1 1 calc R
C26 C 0.1696(3) 0.6165(4) 0.21959(18) 0.0451(9) Uani 1 1 d .
H26 H 0.2153 0.6668 0.2461 0.054 Uiso 1 1 calc R
C27 C -0.0158(3) 0.3588(4) 0.23982(17) 0.0416(9) Uani 1 1 d .
H27A H -0.0711 0.3337 0.2081 0.050 Uiso 1 1 calc R
H27B H 0.0204 0.2793 0.2535 0.050 Uiso 1 1 calc R
C28 C -0.1115(3) 0.5221(4) 0.29485(18) 0.0434(9) Uani 1 1 d .
H28 H -0.1491 0.5589 0.2584 0.052 Uiso 1 1 calc R
C29 C -0.0094(3) 0.3996(4) 0.35866(16) 0.0391(9) Uani 1 1 d .
H29 H 0.0365 0.3355 0.3727 0.047 Uiso 1 1 calc R
C30 C -0.1088(3) 0.5589(4) 0.35717(18) 0.0407(9) Uani 1 1 d .
H30 H -0.1451 0.6266 0.3707 0.049 Uiso 1 1 calc R
Co1 Co 0.60516(4) 0.68388(4) 0.18902(2) 0.03223(15) Uani 1 1 d .
Co2 Co 1.0000 1.0000 0.0000 0.0373(2) Uani 1 2 d S
N1 N 0.6335(2) 0.6998(2) 0.28675(13) 0.0309(6) Uani 1 1 d .
N2 N 0.6597(2) 0.6486(3) 0.39010(13) 0.0334(7) Uani 1 1 d .
N3 N 0.4684(2) 0.6603(2) 0.14606(13) 0.0343(7) Uani 1 1 d .
N4 N 0.3126(2) 0.6899(3) 0.12099(13) 0.0347(7) Uani 1 1 d .
N5 N -0.0480(2) 0.4200(3) 0.29610(14) 0.0381(7) Uani 1 1 d .
N6 N -0.0447(2) 0.4821(3) 0.39766(14) 0.0390(7) Uani 1 1 d .
O1 O 0.67428(17) 0.82729(19) 0.14934(11) 0.0319(5) Uani 1 1 d .
O2 O 0.56186(18) 0.9304(2) 0.18992(11) 0.0335(5) Uani 1 1 d .
O3 O 0.5904(2) 1.4233(2) 0.21380(13) 0.0516(8) Uani 1 1 d .
O4 O 0.6718(2) 1.5352(2) 0.15124(13) 0.0487(7) Uani 1 1 d .
O5 O 0.8949(2) 1.2901(3) 0.03448(12) 0.0542(8) Uani 1 1 d .
O6 O 0.87254(18) 1.0725(3) 0.02013(12) 0.0433(6) Uani 1 1 d .
O7 O 1.0627(3) 1.1948(3) 0.00744(15) 0.0571(8) Uani 1 1 d D
O8 O 0.1947(4) 0.2146(4) 0.4207(2) 0.0544(13) Uani 0.60 1 d P
O9 O 0.1639(6) 0.0866(6) 0.4732(4) 0.082(2) Uani 0.50 1 d P
O10 O 0.1795(6) 0.1704(7) 0.3532(4) 0.065(2) Uani 0.40 1 d P
H7A H 1.0143(16) 1.240(3) 0.0115(18) 0.034(12) Uiso 1 1 d D
H7B H 1.093(3) 1.256(3) -0.008(2) 0.11(2) Uiso 1 1 d D

loop_
_atom_site_aniso_label
_atom_site_aniso_U_11
_atom_site_aniso_U_22
_atom_site_aniso_U_33
_atom_site_aniso_U_23
_atom_site_aniso_U_13
_atom_site_aniso_U_12
C1 0.039(2) 0.0148(13) 0.0188(14) 0.0014(12) 0.0015(13) 0.0011(12)
C2 0.037(2) 0.0205(14) 0.0220(15) -0.0001(12) 0.0061(14) -0.0011(13)
C3 0.038(2) 0.0288(15) 0.0225(15) 0.0007(14) 0.0026(14) -0.0093(14)
C4 0.053(2) 0.0212(15) 0.0280(17) 0.0045(14) 0.0015(16) -0.0083(14)
C5 0.051(2) 0.0180(15) 0.0273(16) 0.0005(13) 0.0009(16) 0.0018(14)
C6 0.040(2) 0.0210(14) 0.0245(15) 0.0030(13) 0.0076(14) 0.0013(13)
C7 0.036(2) 0.0184(14) 0.0240(16) 0.0027(12) 0.0053(14) 0.0002(13)
C8 0.062(3) 0.0217(17) 0.037(2) -0.0022(15) 0.0001(19) 0.0052(16)
C9 0.047(2) 0.048(2) 0.0243(17) -0.0042(17) 0.0050(16) -0.0149(18)
C10 0.039(2) 0.0276(16) 0.0367(19) 0.0066(15) 0.0061(16) -0.0022(14)
C11 0.103(4) 0.0186(16) 0.037(2) -0.0011(16) 0.002(2) -0.0124(19)
C12 0.092(4) 0.0232(16) 0.038(2) -0.0029(16) 0.002(2) 0.0003(19)
C13 0.037(2) 0.062(2) 0.039(2) 0.0233(19) 0.0089(17) 0.0071(18)
C14 0.032(2) 0.0394(18) 0.0221(15) 0.0050(14) 0.0047(14) 0.0019(14)
C15 0.047(2) 0.0285(16) 0.0344(18) -0.0014(15) 0.0060(17) -0.0031(15)
C16 0.053(2) 0.0317(17) 0.0279(17) -0.0027(15) 0.0115(16) 0.0107(16)
C17 0.048(2) 0.0248(15) 0.0328(17) -0.0012(14) 0.0098(16) -0.0098(15)
C18 0.053(3) 0.0266(16) 0.0354(19) -0.0050(15) 0.0134(17) -0.0062(15)
C19 0.049(3) 0.0342(18) 0.0339(19) -0.0038(16) 0.0083(17) -0.0106(16)
C20 0.045(2) 0.0394(19) 0.046(2) 0.0003(17) 0.0125(18) -0.0017(17)
C21 0.039(2) 0.0372(18) 0.0367(19) -0.0009(16) 0.0101(16) -0.0004(16)
C22 0.061(3) 0.067(3) 0.0264(18) -0.0063(18) 0.0106(18) -0.022(2)
C23 0.060(3) 0.058(2) 0.036(2) -0.0165(19) 0.0124(19) -0.025(2)
C24 0.039(2) 0.0390(18) 0.0296(17) -0.0089(15) 0.0128(15) -0.0025(15)
C25 0.045(3) 0.058(2) 0.0308(18) 0.0018(18) 0.0035(17) -0.0110(19)
C26 0.043(2) 0.052(2) 0.038(2) -0.0046(18) 0.0022(18) -0.0127(18)
C27 0.048(2) 0.045(2) 0.0352(19) -0.0089(17) 0.0153(17) -0.0104(17)
C28 0.043(2) 0.046(2) 0.043(2) 0.0083(18) 0.0107(18) 0.0053(17)
C29 0.037(2) 0.049(2) 0.0335(19) 0.0040(17) 0.0118(16) 0.0063(17)
C30 0.038(2) 0.042(2) 0.046(2) 0.0067(17) 0.0174(18) 0.0059(16)
Co1 0.0476(3) 0.0190(2) 0.0302(2) 0.00121(19) 0.0070(2) -0.00504(19)
Co2 0.0392(4) 0.0451(4) 0.0315(4) -0.0049(3) 0.0172(3) -0.0148(3)
N1 0.0433(18) 0.0201(13) 0.0308(14) 0.0023(11) 0.0105(13) -0.0029(11)
N2 0.0359(18) 0.0383(15) 0.0266(14) 0.0084(13) 0.0074(12) 0.0071(12)
N3 0.048(2) 0.0226(13) 0.0334(15) 0.0003(12) 0.0098(14) -0.0054(12)
N4 0.0422(19) 0.0299(14) 0.0343(15) -0.0029(13) 0.0133(13) -0.0063(13)
N5 0.0394(19) 0.0435(17) 0.0342(16) -0.0001(14) 0.0146(14) -0.0029(14)
N6 0.0392(19) 0.0462(17) 0.0352(16) 0.0024(14) 0.0165(14) 0.0087(14)
O1 0.0434(15) 0.0166(10) 0.0370(12) 0.0001(10) 0.0102(11) 0.0053(9)
O2 0.0407(15) 0.0250(11) 0.0377(13) 0.0033(10) 0.0148(11) 0.0003(10)
O3 0.086(2) 0.0234(12) 0.0465(16) -0.0055(12) 0.0142(15) 0.0093(13)
O4 0.075(2) 0.0160(11) 0.0541(16) -0.0008(11) 0.0066(15) 0.0004(11)
O5 0.071(2) 0.0554(17) 0.0387(14) -0.0026(13) 0.0164(14) -0.0347(15)
O6 0.0373(16) 0.0552(16) 0.0401(14) -0.0121(13) 0.0143(12) -0.0178(12)
O7 0.070(2) 0.0558(18) 0.0486(17) -0.0040(15) 0.0196(17) -0.0325(18)
O8 0.063(3) 0.036(2) 0.079(3) -0.004(2) 0.051(3) -0.001(2)
O9 0.096(6) 0.063(4) 0.088(5) -0.020(4) 0.021(4) 0.011(4)
O10 0.050(5) 0.067(5) 0.082(6) 0.004(4) 0.021(4) -0.011(4)

loop_
_atom_type_symbol
_atom_type_description
_atom_type_scat_dispersion_real
_atom_type_scat_dispersion_imag
_atom_type_scat_source
C C 0.0033 0.0016 'International Tables Vol C Tables 4.2.6.8 and 6.1.1.4'
H H 0.0000 0.0000 'International Tables Vol C Tables 4.2.6.8 and 6.1.1.4'
N N 0.0061 0.0033 'International Tables Vol C Tables 4.2.6.8 and 6.1.1.4'
O O 0.0106 0.0060 'International Tables Vol C Tables 4.2.6.8 and 6.1.1.4'
Co Co 0.3494 0.9721 'International Tables Vol C Tables 4.2.6.8 and 6.1.1.4'

loop_
_geom_angle_atom_site_label_1
_geom_angle_atom_site_label_2
_geom_angle_atom_site_label_3
_geom_angle
_geom_angle_site_symmetry_1
_geom_angle_site_symmetry_3
C2 C1 C6 119.1(3) . .
C2 C1 C7 121.0(3) . .
C6 C1 C7 119.8(3) . .
C1 C2 C3 121.3(3) . .
C1 C2 H2 119.4 . .
C3 C2 H2 119.4 . .
C4 C3 C2 118.8(3) . .
C4 C3 C9 120.9(3) . .
C2 C3 C9 120.3(3) . .
C3 C4 C5 120.8(3) . .
C3 C4 H4 119.6 . .
C5 C4 H4 119.6 . .
C4 C5 C6 119.6(3) . .
C4 C5 C8 120.7(3) . .
C6 C5 C8 119.6(3) . .
C5 C6 C1 120.2(3) . .
C5 C6 H6 119.9 . .
C1 C6 H6 119.9 . .
O2 C7 O1 121.6(3) . .
O2 C7 C1 121.1(3) . .
O1 C7 C1 117.2(3) . .
O3 C8 O4 122.5(3) . .
O3 C8 C5 119.9(3) . .
O4 C8 C5 117.6(4) . .
O5 C9 O6 125.0(4) . .
O5 C9 C3 119.0(3) . .
O6 C9 C3 116.0(3) . .
N1 C10 N2 112.1(3) . .
N1 C10 H10 124.0 . .
N2 C10 H10 124.0 . .
C12 C11 N1 110.1(3) . .
C12 C11 H11 124.9 . .
N1 C11 H11 124.9 . .
C11 C12 N2 106.1(3) . .
C11 C12 H12 127.0 . .
N2 C12 H12 127.0 . .
N2 C13 C14 115.3(3) . .
N2 C13 H13A 108.4 . .
C14 C13 H13A 108.4 . .
N2 C13 H13B 108.4 . .
C14 C13 H13B 108.4 . .
H13A C13 H13B 107.5 . .
C16 C14 C15 118.1(3) . .
C16 C14 C13 120.4(3) . .
C15 C14 C13 121.4(3) . .
C16 C15 C14 120.4(3) 3_666 .
C16 C15 H15 119.8 3_666 .
C14 C15 H15 119.8 . .
C14 C16 C15 121.6(3) . 3_666
C14 C16 H16 119.2 . .
C15 C16 H16 119.2 3_666 .
N3 C17 N4 111.5(3) . .
N3 C17 H17 124.3 . .
N4 C17 H17 124.3 . .
C19 C18 N3 110.0(3) . .
C19 C18 H18 125.0 . .
N3 C18 H18 125.0 . .
C18 C19 N4 106.1(3) . .
C18 C19 H19 127.0 . .
N4 C19 H19 127.0 . .
N4 C20 C21 112.6(3) . .
N4 C20 H20A 109.1 . .
C21 C20 H20A 109.1 . .
N4 C20 H20B 109.1 . .
C21 C20 H20B 109.1 . .
H20A C20 H20B 107.8 . .
C22 C21 C26 118.2(3) . .
C22 C21 C20 122.2(3) . .
C26 C21 C20 119.6(3) . .
C21 C22 C23 120.8(3) . .
C21 C22 H22 119.6 . .
C23 C22 H22 119.6 . .
C24 C23 C22 120.5(3) . .
C24 C23 H23 119.8 . .
C22 C23 H23 119.8 . .
C23 C24 C25 118.5(3) . .
C23 C24 C27 121.0(3) . .
C25 C24 C27 120.5(3) . .
C26 C25 C24 120.6(3) . .
C26 C25 H25 119.7 . .
C24 C25 H25 119.7 . .
C25 C26 C21 121.4(3) . .
C25 C26 H26 119.3 . .
C21 C26 H26 119.3 . .
N5 C27 C24 110.8(3) . .
N5 C27 H27A 109.5 . .
C24 C27 H27A 109.5 . .
N5 C27 H27B 109.5 . .
C24 C27 H27B 109.5 . .
H27A C27 H27B 108.1 . .
C30 C28 N5 106.2(3) . .
C30 C28 H28 126.9 . .
N5 C28 H28 126.9 . .
N6 C29 N5 111.7(3) . .
N6 C29 H29 124.1 . .
N5 C29 H29 124.1 . .
C28 C30 N6 110.3(3) . .
C28 C30 H30 124.8 . .
N6 C30 H30 124.8 . .
O1 Co1 N3 113.73(10) . .
O1 Co1 O4 94.76(10) . 1_545
N3 Co1 O4 102.58(11) . 1_545
O1 Co1 N1 109.50(10) . .
N3 Co1 N1 118.21(12) . .
O4 Co1 N1 115.61(11) 1_545 .
O6 Co2 O6 180.00(13) 3_775 .
O6 Co2 N6 93.11(11) 3_775 2_655
O6 Co2 N6 86.89(11) . 2_655
O6 Co2 N6 86.89(11) 3_775 4_675
O6 Co2 N6 93.11(11) . 4_675
N6 Co2 N6 180.00(16) 2_655 4_675
O6 Co2 O7 88.58(12) 3_775 .
O6 Co2 O7 91.42(12) . .
N6 Co2 O7 87.52(11) 2_655 .
N6 Co2 O7 92.48(11) 4_675 .
O6 Co2 O7 91.42(12) 3_775 3_775
O6 Co2 O7 88.58(12) . 3_775
N6 Co2 O7 92.48(11) 2_655 3_775
N6 Co2 O7 87.52(11) 4_675 3_775
O7 Co2 O7 180.000(1) . 3_775
C10 N1 C11 104.9(3) . .
C10 N1 Co1 127.9(2) . .
C11 N1 Co1 126.8(2) . .
C10 N2 C12 106.8(3) . .
C10 N2 C13 127.1(3) . .
C12 N2 C13 125.6(3) . .
C17 N3 C18 105.0(3) . .
C17 N3 Co1 126.3(2) . .
C18 N3 Co1 128.6(3) . .
C17 N4 C19 107.5(3) . .
C17 N4 C20 126.1(3) . .
C19 N4 C20 126.4(3) . .
C29 N5 C28 106.9(3) . .
C29 N5 C27 125.8(3) . .
C28 N5 C27 126.6(3) . .
C29 N6 C30 104.8(3) . .
C29 N6 Co2 126.4(2) . 2_645
C30 N6 Co2 128.6(2) . 2_645
C7 O1 Co1 103.7(2) . .
C8 O4 Co1 107.6(3) . 1_565
C9 O6 Co2 129.8(2) . .
Co2 O7 H7A 100(3) . .
Co2 O7 H7B 150(4) . .
H7A O7 H7B 96.5(14) . .
O10 O8 O9 111.0(4) . .

loop_
_geom_bond_atom_site_label_1
_geom_bond_atom_site_label_2
_geom_bond_distance
_geom_bond_site_symmetry_2
C1 C2 1.386(5) .
C1 C6 1.391(4) .
C1 C7 1.504(4) .
C2 C3 1.390(4) .
C2 H2 0.9300 .
C3 C4 1.385(5) .
C3 C9 1.495(5) .
C4 C5 1.388(5) .
C4 H4 0.9300 .
C5 C6 1.390(4) .
C5 C8 1.506(5) .
C6 H6 0.9300 .
C7 O2 1.227(4) .
C7 O1 1.285(4) .
C8 O3 1.230(5) .
C8 O4 1.280(4) .
C9 O5 1.261(4) .
C9 O6 1.262(4) .
C10 N1 1.312(4) .
C10 N2 1.334(4) .
C10 H10 0.9300 .
C11 C12 1.346(5) .
C11 N1 1.367(4) .
C11 H11 0.9300 .
C12 N2 1.365(5) .
C12 H12 0.9300 .
C13 N2 1.474(4) .
C13 C14 1.499(5) .
C13 H13A 0.9700 .
C13 H13B 0.9700 .
C14 C16 1.379(5) .
C14 C15 1.390(5) .
C15 C16 1.380(5) 3_666
C15 H15 0.9300 .
C16 C15 1.380(5) 3_666
C16 H16 0.9300 .
C17 N3 1.322(5) .
C17 N4 1.342(4) .
C17 H17 0.9300 .
C18 C19 1.349(5) .
C18 N3 1.383(4) .
C18 H18 0.9300 .
C19 N4 1.370(4) .
C19 H19 0.9300 .
C20 N4 1.466(5) .
C20 C21 1.507(5) .
C20 H20A 0.9700 .
C20 H20B 0.9700 .
C21 C22 1.372(5) .
C21 C26 1.377(5) .
C22 C23 1.391(5) .
C22 H22 0.9300 .
C23 C24 1.376(5) .
C23 H23 0.9300 .
C24 C25 1.380(5) .
C24 C27 1.513(5) .
C25 C26 1.371(5) .
C25 H25 0.9300 .
C26 H26 0.9300 .
C27 N5 1.470(4) .
C27 H27A 0.9700 .
C27 H27B 0.9700 .
C28 C30 1.351(5) .
C28 N5 1.369(5) .
C28 H28 0.9300 .
C29 N6 1.324(4) .
C29 N5 1.347(4) .
C29 H29 0.9300 .
C30 N6 1.374(5) .
C30 H30 0.9300 .
Co1 O1 2.008(2) .
Co1 N3 2.008(3) .
Co1 O4 2.009(3) 1_545
Co1 N1 2.023(3) .
Co2 O6 2.059(3) 3_775
Co2 O6 2.059(3) .
Co2 N6 2.136(3) 2_655
Co2 N6 2.136(3) 4_675
Co2 O7 2.157(3) .
Co2 O7 2.157(3) 3_775
N6 Co2 2.136(3) 2_645
O4 Co1 2.009(3) 1_565
O7 H7A 0.842(10) .
O7 H7B 0.842(10) .
O8 O10 1.463(9) .
O8 O9 1.799(8) .

loop_
_geom_torsion_atom_site_label_1
_geom_torsion_atom_site_label_2
_geom_torsion_atom_site_label_3
_geom_torsion_atom_site_label_4
_geom_torsion
_geom_torsion_site_symmetry_1
_geom_torsion_site_symmetry_4
C6 C1 C2 C3 0.0(5) . .
C7 C1 C2 C3 -177.0(3) . .
C1 C2 C3 C4 1.0(5) . .
C1 C2 C3 C9 179.5(3) . .
C2 C3 C4 C5 0.0(5) . .
C9 C3 C4 C5 -178.5(3) . .
C3 C4 C5 C6 -1.9(5) . .
C3 C4 C5 C8 174.7(3) . .
C4 C5 C6 C1 3.0(5) . .
C8 C5 C6 C1 -173.7(3) . .
C2 C1 C6 C5 -2.0(5) . .
C7 C1 C6 C5 175.0(3) . .
C2 C1 C7 O2 -174.7(3) . .
C6 C1 C7 O2 8.3(5) . .
C2 C1 C7 O1 7.9(4) . .
C6 C1 C7 O1 -169.0(3) . .
C4 C5 C8 O3 -168.4(4) . .
C6 C5 C8 O3 8.2(5) . .
C4 C5 C8 O4 10.3(5) . .
C6 C5 C8 O4 -173.1(3) . .
C4 C3 C9 O5 6.7(5) . .
C2 C3 C9 O5 -171.8(3) . .
C4 C3 C9 O6 -172.3(3) . .
C2 C3 C9 O6 9.2(5) . .
N1 C11 C12 N2 -0.9(5) . .
N2 C13 C14 C16 116.0(4) . .
N2 C13 C14 C15 -67.8(5) . .
C16 C14 C15 C16 0.4(6) . 3_666
C13 C14 C15 C16 -175.9(3) . 3_666
C15 C14 C16 C15 -0.4(6) . 3_666
C13 C14 C16 C15 175.9(3) . 3_666
N3 C18 C19 N4 -0.8(4) . .
N4 C20 C21 C22 -101.5(4) . .
N4 C20 C21 C26 81.2(4) . .
C26 C21 C22 C23 0.4(6) . .
C20 C21 C22 C23 -176.9(4) . .
C21 C22 C23 C24 0.1(7) . .
C22 C23 C24 C25 -1.2(6) . .
C22 C23 C24 C27 178.4(4) . .
C23 C24 C25 C26 1.7(6) . .
C27 C24 C25 C26 -177.9(4) . .
C24 C25 C26 C21 -1.2(6) . .
C22 C21 C26 C25 0.1(6) . .
C20 C21 C26 C25 177.5(4) . .
C23 C24 C27 N5 -136.0(4) . .
C25 C24 C27 N5 43.6(5) . .
N5 C28 C30 N6 0.1(4) . .
N2 C10 N1 C11 0.5(4) . .
N2 C10 N1 Co1 173.8(2) . .
C12 C11 N1 C10 0.3(5) . .
C12 C11 N1 Co1 -173.1(3) . .
O1 Co1 N1 C10 -158.5(3) . .
N3 Co1 N1 C10 69.1(3) . .
O4 Co1 N1 C10 -52.9(3) 1_545 .
O1 Co1 N1 C11 13.5(4) . .
N3 Co1 N1 C11 -118.9(3) . .
O4 Co1 N1 C11 119.0(3) 1_545 .
N1 C10 N2 C12 -1.0(4) . .
N1 C10 N2 C13 -173.4(3) . .
C11 C12 N2 C10 1.1(5) . .
C11 C12 N2 C13 173.7(4) . .
C14 C13 N2 C10 -74.1(5) . .
C14 C13 N2 C12 114.8(4) . .
N4 C17 N3 C18 -0.4(4) . .
N4 C17 N3 Co1 176.2(2) . .
C19 C18 N3 C17 0.8(4) . .
C19 C18 N3 Co1 -175.7(2) . .
O1 Co1 N3 C17 -89.7(3) . .
O4 Co1 N3 C17 169.3(3) 1_545 .
N1 Co1 N3 C17 40.8(3) . .
O1 Co1 N3 C18 86.0(3) . .
O4 Co1 N3 C18 -15.0(3) 1_545 .
N1 Co1 N3 C18 -143.5(3) . .
N3 C17 N4 C19 -0.1(4) . .
N3 C17 N4 C20 177.7(3) . .
C18 C19 N4 C17 0.6(4) . .
C18 C19 N4 C20 -177.2(3) . .
C21 C20 N4 C17 -101.8(4) . .
C21 C20 N4 C19 75.6(4) . .
N6 C29 N5 C28 0.3(4) . .
N6 C29 N5 C27 171.1(3) . .
C30 C28 N5 C29 -0.2(4) . .
C30 C28 N5 C27 -171.0(3) . .
C24 C27 N5 C29 -100.1(4) . .
C24 C27 N5 C28 68.9(5) . .
N5 C29 N6 C30 -0.3(4) . .
N5 C29 N6 Co2 -175.2(2) . 2_645
C28 C30 N6 C29 0.1(4) . .
C28 C30 N6 Co2 174.9(3) . 2_645
O2 C7 O1 Co1 0.3(4) . .
C1 C7 O1 Co1 177.6(2) . .
N3 Co1 O1 C7 64.6(2) . .
O4 Co1 O1 C7 170.6(2) 1_545 .
N1 Co1 O1 C7 -70.1(2) . .
O3 C8 O4 Co1 -8.6(5) . 1_565
C5 C8 O4 Co1 172.8(3) . 1_565
O5 C9 O6 Co2 32.3(5) . .
C3 C9 O6 Co2 -148.8(2) . .
O6 Co2 O6 C9 -172.2(3) 3_775 .
N6 Co2 O6 C9 72.3(3) 2_655 .
N6 Co2 O6 C9 -107.7(3) 4_675 .
O7 Co2 O6 C9 -15.1(3) . .
O7 Co2 O6 C9 164.9(3) 3_775 .
